data_2006409
loop_
_publ_author_name
'Yao, Hsueh-Hua'
'Lo, Jem-Mau'
'Chen, Bor-Hann'
'Lu, Tian-Huey'

_publ_section_title
;
 [<i>N</i>,<i>N</i>'-Bis(salicylidene)-1,4-diiminobutane]copper(II)
;
_journal_issue 8
_journal_name_full 'Acta Crystallographica Section C'
_journal_page_first 1012
_journal_page_last 1013
_journal_paper_doi 10.1107/S0108270197003636
_journal_volume 53
_journal_year 1997
_chemical_formula_moiety '[Cu (C18 H18 N2 O2)]'
_chemical_formula_sum 'C18 H18 Cu N2 O2'
_chemical_formula_weight 357.90
_chemical_name_systematic ?
_space_group_IT_number 61
_symmetry_cell_setting orthorhombic
_symmetry_space_group_name_Hall '-P 2ac 2ab'
_symmetry_space_group_name_H-M 'P b c a'
_cell_angle_alpha 90.0
_cell_angle_beta 90.0
_cell_angle_gamma 90.0
_cell_formula_units_Z 8
_cell_length_a 10.3733(10)
_cell_length_b 14.724(3)
_cell_length_c 20.4710(10)
_cell_measurement_reflns_used 25
_cell_measurement_temperature 293
_cell_measurement_theta_max 16.56
_cell_measurement_theta_min 7.50
_cell_volume 3126.7(7)
_computing_cell_refinement 'CAD-4 Software'
_computing_data_collection 'CAD-4 Software (Enraf-Nonius, 1989)'
_computing_data_reduction 'NRCVAX DATRD2 (Gabe, Le Page, Charland, Lee & White, 1989)'
_computing_molecular_graphics 'NRCVAX and ORTEPII (Johnson, 1976)'
_computing_publication_material 'NRCVAX TABLES (version of January 1994)'
_computing_structure_refinement 'NRCVAX LSTSQ'
_computing_structure_solution 'NRCVAX SOLVER'
_diffrn_ambient_temperature 293
_diffrn_measurement_device 'Enraf-Nonius CAD-4    '
_diffrn_measurement_method '\q/2\q scan b/P/b '
_diffrn_radiation_monochromator graphite
_diffrn_radiation_source 'xray tube'
_diffrn_radiation_type 'Molybdenum K\a'
_diffrn_radiation_wavelength 0.7093
_diffrn_reflns_av_R_equivalents 0.000
_diffrn_reflns_limit_h_max 13
_diffrn_reflns_limit_h_min 0
_diffrn_reflns_limit_k_max 19
_diffrn_reflns_limit_k_min 0
_diffrn_reflns_limit_l_max 26
_diffrn_reflns_limit_l_min 0
_diffrn_reflns_number 3580
_diffrn_reflns_theta_max 27.41
_diffrn_reflns_theta_min 0.00
_diffrn_standards_decay_% 1.0
_diffrn_standards_interval_time 60
_diffrn_standards_number 3
_exptl_absorpt_coefficient_mu 1.41
_exptl_absorpt_correction_T_max 0.798
_exptl_absorpt_correction_T_min 0.699
_exptl_absorpt_correction_type 'empirical via \y scans (North, Phillips & Mathews, 1968)'
_exptl_crystal_colour 'Dark blue'
_exptl_crystal_density_diffrn 1.521
_exptl_crystal_description Rhombohedron
_exptl_crystal_F_000 1482.80
_exptl_crystal_size_max 0.49
_exptl_crystal_size_mid 0.25
_exptl_crystal_size_min 0.16
_refine_diff_density_max 0.38
_refine_diff_density_min -0.44
_refine_ls_extinction_coef '5.8(3) x 10^3^'
_refine_ls_extinction_method 'Larson (1970)'
_refine_ls_goodness_of_fit_obs 2.19
_refine_ls_hydrogen_treatment 'H atoms: see below'
_refine_ls_matrix_type full
_refine_ls_number_parameters 209
_refine_ls_number_reflns 2218
_refine_ls_R_factor_all 0.040
_refine_ls_R_factor_obs .040
_refine_ls_shift/esd_max 0.000
_refine_ls_structure_factor_coef F
_refine_ls_weighting_details 'w = 1/\s^2^(F)'
_refine_ls_weighting_scheme calc
_refine_ls_wR_factor_all 0.032
_refine_ls_wR_factor_obs .032
_reflns_number_observed 2218
_reflns_number_total 3580
_reflns_observed_criterion 'Inet > 2.5\s(Inet)'
_cod_data_source_file kh1140.cif
_cod_data_source_block 1
_cod_depositor_comments
;
The following automatic conversions were performed:
'_symmetry_cell_setting' value 'Orthorhombic' changed to 'orthorhombic'
according to '/home/saulius/struct/CIF-dictionaries/cif_core.dic'
dictionary named 'cif_core.dic' version 2.4.1 from 2010-06-29.

Automatic conversion script
Id: cif_fix_enum 1527 2010-12-29 10:47:43Z saulius 

The following automatic conversions were performed:

'_atom_site_thermal_displace_type' tag value 'Uij' was replaced with
'Uani' value 23 times.

Automatic conversion script
Id: cif_fix_values 1646 2011-03-28 12:23:43Z adriana 

The following automatic conversions were performed:

'_symmetry_cell_setting' value 'Orthorhombic' changed to
'orthorhombic' according to
/home/saulius/struct/CIF-dictionaries/cif_core.dic dictionary named
'cif_core.dic' version 2.4.1 from 2010-06-29.

Automatic conversion script
Id: cif_fix_values 1715 2011-07-08 13:25:40Z adriana 

The following automatic conversions were performed:

'_refine_ls_weighting_scheme' value '1/\s^2^(F)' was changed to
'calc'. New tag '_refine_ls_weighting_details' was created. The value
of the new tag was set to 'w = 1/\s^2^(F)'.

Automatic conversion script
Id: cif_fix_values 3143 2015-03-26 13:38:13Z robertas 
;
_cod_original_cell_volume 3126.6(6)
_cod_database_code 2006409

loop_
_symmetry_equiv_pos_as_xyz
x,y,z
-x,-y,-z
1/2-x,1/2+y,z
1/2+x,1/2-y,-z
x,1/2-y,1/2+z
-x,1/2+y,1/2-z
1/2-x,-y,1/2+z
1/2+x,y,1/2-z

loop_
_atom_site_aniso_label
_atom_site_aniso_U_11
_atom_site_aniso_U_22
_atom_site_aniso_U_33
_atom_site_aniso_U_12
_atom_site_aniso_U_13
_atom_site_aniso_U_23
_atom_site_aniso_type_symbol
Cu .0289(2) .0436(3) .0294(2) -.0076(3) .0025(2) -.0046(3) Cu
O1 .0279(15) .065(2) .0319(15) -.0015(15) .0007(13) -.0093(14) O
O2 .0417(17) .0522(19) .0346(16) -.0197(15) .0065(13) -.0112(14) O
N1 .0302(19) .034(2) .0329(19) -.0041(16) -.0047(16) .0021(16) N
N2 .0262(18) .037(2) .0360(19) -.0079(16) .0074(15) -.0012(16) N
C1 .037(3) .031(2) .039(2) -.001(2) .007(2) .007(2) C
C2 .042(3) .043(3) .056(3) -.001(2) .009(2) .007(2) C
C3 .049(3) .045(3) .073(4) .004(3) .031(3) .002(3) C
C4 .083(4) .047(3) .050(3) -.004(3) .030(3) -.016(3) C
C5 .074(4) .038(3) .038(3) -.006(3) .010(3) -.007(2) C
C6 .046(3) .029(2) .030(2) -.001(2) .007(2) .0018(19) C
C7 .043(3) .029(2) .027(2) -.005(2) -.0076(19) .0011(18) C
C8 .033(3) .050(3) .048(3) -.005(2) -.009(2) .005(2) C
C9 .030(2) .045(3) .075(3) .003(2) -.010(2) -.003(3) C
C10 .033(3) .049(3) .062(3) -.012(2) .011(2) -.011(2) C
C11 .041(3) .037(3) .044(3) -.012(2) .009(2) -.004(2) C
C12 .029(2) .045(3) .037(2) -.003(2) .0057(19) -.002(2) C
C13 .032(2) .039(3) .035(2) .001(2) .0017(19) -.0033(19) C
C14 .046(3) .053(3) .039(3) -.004(3) .009(2) -.009(2) C
C15 .060(3) .060(3) .047(3) .000(3) .008(3) -.023(3) C
C16 .051(3) .041(3) .053(3) -.005(2) -.008(2) -.013(2) C
C17 .045(3) .038(3) .045(3) -.008(2) -.002(2) -.001(2) C
C18 .032(2) .034(2) .033(2) .001(2) -.0035(18) -.001(2) C

loop_
_atom_site_label
_atom_site_fract_x
_atom_site_fract_y
_atom_site_fract_z
_atom_site_U_iso_or_equiv
_atom_site_thermal_displace_type
_atom_site_calc_flag
_atom_site_refinement_flags
_atom_site_type_symbol
Cu .08853(4) .03057(3) .35559(2) .0340(3) Uani ? . Cu
O1 -.0791(2) .05894(18) .38653(11) .0414(16) Uani ? . O
O2 .0119(3) -.06605(18) .30760(12) .0428(16) Uani ? . O
N1 .1781(3) .0828(2) .43355(15) .0324(18) Uani ? . N
N2 .2144(3) .0576(2) .28822(14) .0332(17) Uani ? . N
C1 -.1130(4) .0959(3) .44157(19) .036(2) Uani ? . C
C2 -.2452(4) .1133(3) .4540(2) .047(3) Uani ? . C
C3 -.2864(4) .1470(3) .5133(2) .056(3) Uani ? . C
C4 -.1985(5) .1656(3) .5626(2) .060(3) Uani ? . C
C5 -.0690(5) .1532(3) .5515(2) .050(3) Uani ? . C
C6 -.0234(4) .1197(3) .49097(18) .035(2) Uani ? . C
C7 .1135(4) .1107(3) .48330(17) .033(2) Uani ? . C
C8 .3196(4) .0836(3) .4445(2) .043(3) Uani ? . C
C9 .3996(4) .0431(3) .3904(2) .050(3) Uani ? . C
C10 .4241(4) .1056(3) .3313(2) .048(3) Uani ? . C
C11 .3008(4) .1349(3) .29819(19) .041(2) Uani ? . C
C12 .2309(4) .0112(3) .23544(18) .037(2) Uani ? . C
C13 .1579(4) -.0679(3) .21645(18) .035(2) Uani ? . C
C14 .1924(4) -.1094(3) .15697(19) .046(3) Uani ? . C
C15 .1252(4) -.1815(3) .1334(2) .056(3) Uani ? . C
C16 .0195(4) -.2147(3) .1684(2) .048(3) Uani ? . C
C17 -.0175(4) -.1754(3) .22613(19) .043(3) Uani ? . C
C18 .0511(4) -.1017(3) .25243(19) .033(2) Uani ? . C
H2 -.317 .101 .414 .0574 Uiso ? . H
H3 -.389 .159 .522 .0622 Uiso ? . H
H4 -.232 .190 .611 .0672 Uiso ? . H
H5 .000 .170 .591 .0609 Uiso ? . H
H7 .173 .132 .526 .0409 Uiso ? . H
H8a .351 .155 .451 .0544 Uiso ? . H
H8b .341 .049 .490 .0544 Uiso ? . H
H9a .491 .021 .410 .0575 Uiso ? . H
H9b .347 -.016 .373 .0575 Uiso ? . H
H10a .485 .071 .296 .0547 Uiso ? . H
H10b .478 .166 .349 .0547 Uiso ? . H
H11a .324 .168 .251 .0503 Uiso ? . H
H11b .253 .187 .329 .0503 Uiso ? . H
H12 .306 .036 .201 .0461 Uiso ? . H
H14 .275 -.082 .127 .0556 Uiso ? . H
H15 .156 -.215 .087 .0625 Uiso ? . H
H16 -.037 -.274 .149 .0561 Uiso ? . H
H17 -.102 -.204 .253 .0527 Uiso ? . H

loop_
_atom_type_symbol
_atom_type_scat_dispersion_real
_atom_type_scat_dispersion_imag
_atom_type_scat_source
Cu 0.263 1.266 'International Tables Vol. IV Table 2.2B'
O 0.008 0.006 'International Tables Vol. IV Table 2.2B'
N 0.004 0.003 'International Tables Vol. IV Table 2.2B'
C 0.002 0.002 'International Tables Vol. IV Table 2.2B'
H 0.000 0.000 'International Tables Vol. IV Table 2.2B'

loop_
_geom_angle_atom_site_label_1
_geom_angle_atom_site_label_2
_geom_angle_atom_site_label_3
_geom_angle
_geom_angle_publ_flag
O1 Cu O2 87.38(11) yes
O1 Cu N1 94.29(12) yes
O1 Cu N2 144.00(12) yes
O2 Cu N1 153.28(12) yes
O2 Cu N2 93.85(12) yes
N1 Cu N2 100.12(13) yes
Cu O1 C1 129.0(2) yes
Cu O2 C18 128.0(2) yes
Cu N1 C7 120.8(3) yes
Cu N1 C8 125.7(3) yes
C7 N1 C8 113.1(3) n
Cu N2 C11 118.2(2) yes
Cu N2 C12 125.2(3) yes
C11 N2 C12 116.6(3) n
O1 C1 C2 119.5(4) n
O1 C1 C6 123.0(3) n
C2 C1 C6 117.5(4) n
C1 C2 C3 121.5(4) n
C1 C2 H2 118.9(4) ?
C3 C2 H2 119.6(4) ?
C2 C3 C4 120.5(4) n
C2 C3 H3 120.2(5) ?
C4 C3 H3 119.3(4) ?
C3 C4 C5 119.7(4) n
C3 C4 H4 120.2(5) ?
C5 C4 H4 120.0(5) ?
C4 C5 C6 121.1(4) n
C4 C5 H5 118.8(4) ?
C6 C5 H5 120.1(4) ?
C1 C6 C5 119.5(4) n
C1 C6 C7 123.2(3) n
C5 C6 C7 117.3(4) n
N1 C7 C6 129.2(3) n
N1 C7 H7 115.0(3) ?
C6 C7 H7 115.8(3) ?
N1 C8 C9 115.4(3) n
N1 C8 H8a 108.1(3) ?
N1 C8 H8b 109.3(3) ?
C9 C8 H8a 107.6(3) ?
C9 C8 H8b 109.3(4) ?
H8a C8 H8b 106.7(3) ?
C8 C9 C10 115.6(3) n
C8 C9 H9a 108.9(4) ?
C8 C9 H9b 106.8(3) ?
C10 C9 H9a 109.2(3) ?
C10 C9 H9b 107.2(3) ?
H9a C9 H9b 109.0(4) ?
C9 C10 C11 112.5(3) n
C9 C10 H10a 109.9(4) ?
C9 C10 H10b 108.1(3) ?
C11 C10 H10a 109.3(3) ?
C11 C10 H10b 109.7(4) ?
H10a C10 H10b 107.1(3) ?
N2 C11 C10 111.0(3) n
N2 C11 H11a 110.8(3) ?
N2 C11 H11b 110.4(3) ?
C10 C11 H11a 109.4(3) ?
C10 C11 H11b 108.8(3) ?
H11a C11 H11b 106.3(3) ?
N2 C12 C13 125.7(3) n
N2 C12 H12 116.8(4) ?
C13 C12 H12 117.5(3) ?
C12 C13 C14 116.8(3) n
C12 C13 C18 123.5(3) n
C14 C13 C18 119.6(4) n
C13 C14 C15 121.0(4) n
C13 C14 H14 120.2(4) ?
C15 C14 H14 118.8(4) ?
C14 C15 C16 119.7(4) n
C14 C15 H15 119.6(4) ?
C16 C15 H15 120.7(4) ?
C15 C16 C17 120.9(4) n
C15 C16 H16 119.6(4) ?
C17 C16 H16 119.5(4) ?
C16 C17 C18 120.9(4) n
C16 C17 H17 119.2(4) ?
C18 C17 H17 119.8(4) ?
O2 C18 C13 123.3(3) n
O2 C18 C17 118.8(3) n
C13 C18 C17 117.9(4) n

loop_
_geom_bond_atom_site_label_1
_geom_bond_atom_site_label_2
_geom_bond_site_symmetry_1
_geom_bond_site_symmetry_2
_geom_bond_distance
_geom_bond_publ_flag
Cu O1 ? ? 1.898(3) yes
Cu O2 ? ? 1.903(3) yes
Cu N1 ? ? 2.000(3) yes
Cu N2 ? ? 1.941(3) yes
O1 C1 ? ? 1.299(5) n
O2 C18 ? ? 1.310(5) n
N1 C7 ? ? 1.287(5) n
N1 C8 ? ? 1.485(5) n
N2 C11 ? ? 1.463(5) n
N2 C12 ? ? 1.289(5) n
C1 C2 ? ? 1.418(6) n
C1 C6 ? ? 1.418(6) n
C2 C3 ? ? 1.379(6) n
C2 H2 ? ? 1.117(4) ?
C3 C4 ? ? 1.388(8) n
C3 H3 ? ? 1.099(4) ?
C4 C5 ? ? 1.375(7) n
C4 H4 ? ? 1.109(4) ?
C5 C6 ? ? 1.415(6) n
C5 H5 ? ? 1.104(4) ?
C6 C7 ? ? 1.435(6) n
C7 H7 ? ? 1.114(4) ?
C8 C9 ? ? 1.508(6) n
C8 H8a ? ? 1.111(4) ?
C8 H8b ? ? 1.087(4) ?
C9 C10 ? ? 1.540(6) ?
C9 H9a ? ? 1.081(4) ?
C9 H9b ? ? 1.085(4) ?
C10 C11 ? ? 1.512(6) n
C10 H10a ? ? 1.083(4) ?
C10 H10b ? ? 1.109(4) ?
C11 H11a ? ? 1.100(4) ?
C11 H11b ? ? 1.104(4) ?
C12 C13 ? ? 1.442(6) ?
C12 H12 ? ? 1.114(4) ?
C13 C14 ? ? 1.409(5) n
C13 C18 ? ? 1.420(5) n
C14 C15 ? ? 1.358(6) n
C14 H14 ? ? 1.125(4) ?
C15 C16 ? ? 1.397(7) n
C15 H15 ? ? 1.114(4) ?
C16 C17 ? ? 1.371(6) ?
C16 H16 ? ? 1.125(4) ?
C17 C18 ? ? 1.405(6) ?
C17 H17 ? ? 1.120(4) ?
